data_2217129
loop_
_publ_author_name
'Yong-Mei Zhang'
'Dong-Yan Hou'
'Tie-Chun Li'
'Guang Xin'

_publ_section_title
;
 Aqua(3-methylisoquinoline-\k<i>N</i>)silver(I) 4-aminobenzenesulfonate
;
_journal_coeditor_code HY2101
_journal_issue 1
_journal_name_full 'Acta Crystallographica Section E'
_journal_page_first m224
_journal_page_last m224
_journal_paper_doi 10.1107/S1600536807061983
_journal_volume 64
_journal_year 2008
_chemical_formula_iupac '[Ag (C10 H9 N) (H2 O)] (C6 H6 N O3 S)'
_chemical_formula_moiety 'C10 H11 Ag N1 O1 +, C6 H6 N O3 S -'
_chemical_formula_sum 'C16 H17 Ag N2 O4 S'
_chemical_formula_weight 441.25
_chemical_name_systematic
;
Aqua(3-methylisoquinoline-\kN)silver(I) 4-aminobenzenesulfonate
;
_space_group_IT_number 19
_symmetry_cell_setting orthorhombic
_symmetry_space_group_name_Hall 'P 2ac 2ab'
_symmetry_space_group_name_H-M 'P 21 21 21'
_atom_sites_solution_hydrogens geom
_atom_sites_solution_primary direct
_atom_sites_solution_secondary difmap
_audit_creation_method SHELXL-97
_cell_angle_alpha 90.00
_cell_angle_beta 90.00
_cell_angle_gamma 90.00
_cell_formula_units_Z 4
_cell_length_a 6.7790(10)
_cell_length_b 13.997(3)
_cell_length_c 18.076(4)
_cell_measurement_reflns_used 3904
_cell_measurement_temperature 293(2)
_cell_measurement_theta_max 27.48
_cell_measurement_theta_min 2.51
_cell_volume 1715.2(6)
_computing_cell_refinement 'PROCESS-AUTO (Rigaku, 1998)'
_computing_data_collection 'PROCESS-AUTO (Rigaku, 1998)'
_computing_data_reduction 'CrystalStructure (Rigaku/MSC, 2002)'
_computing_molecular_graphics 'SHELXTL-Plus (Siemens, 1990)'
_computing_publication_material 'SHELXL97 (Sheldrick, 1997)'
_computing_structure_refinement 'SHELXL97 (Sheldrick, 1997)'
_computing_structure_solution 'SHELXS97 (Sheldrick, 1997)'
_diffrn_ambient_temperature 293(2)
_diffrn_measured_fraction_theta_full 0.999
_diffrn_measured_fraction_theta_max 0.997
_diffrn_measurement_device_type 'Rigaku R-AXIS RAPID'
_diffrn_measurement_method '\w scan'
_diffrn_radiation_monochromator graphite
_diffrn_radiation_source 'rotation anode'
_diffrn_radiation_type MoK\a
_diffrn_radiation_wavelength 0.71073
_diffrn_reflns_av_R_equivalents 0.0688
_diffrn_reflns_av_sigmaI/netI 0.0948
_diffrn_reflns_limit_h_max 8
_diffrn_reflns_limit_h_min 0
_diffrn_reflns_limit_k_max 18
_diffrn_reflns_limit_k_min -18
_diffrn_reflns_limit_l_max 23
_diffrn_reflns_limit_l_min -23
_diffrn_reflns_number 7289
_diffrn_reflns_theta_full 25.00
_diffrn_reflns_theta_max 27.49
_diffrn_reflns_theta_min 1.84
_exptl_absorpt_coefficient_mu 1.319
_exptl_absorpt_correction_T_max 0.911
_exptl_absorpt_correction_T_min 0.529
_exptl_absorpt_correction_type multi-scan
_exptl_absorpt_process_details '(ABSCOR; Higashi, 1995)'
_exptl_crystal_colour colorless
_exptl_crystal_density_diffrn 1.709
_exptl_crystal_density_method 'not measured'
_exptl_crystal_description prism
_exptl_crystal_F_000 888
_exptl_crystal_size_max 0.467
_exptl_crystal_size_mid 0.088
_exptl_crystal_size_min 0.064
_refine_diff_density_max 0.350
_refine_diff_density_min -0.487
_refine_ls_abs_structure_details 'Flack (1983), 1646 Friedel pairs'
_refine_ls_abs_structure_Flack 0.46(6)
_refine_ls_extinction_method none
_refine_ls_goodness_of_fit_ref 0.972
_refine_ls_hydrogen_treatment mixed
_refine_ls_matrix_type full
_refine_ls_number_parameters 221
_refine_ls_number_reflns 3904
_refine_ls_number_restraints 1
_refine_ls_restrained_S_all 0.972
_refine_ls_R_factor_all 0.0836
_refine_ls_R_factor_gt 0.0459
_refine_ls_shift/su_max 0.001
_refine_ls_shift/su_mean 0.000
_refine_ls_structure_factor_coef Fsqd
_refine_ls_weighting_details 'calc w=1/[\s^2^(Fo^2^)+(0.0513P)^2^] where P=(Fo^2^+2Fc^2^)/3'
_refine_ls_weighting_scheme calc
_refine_ls_wR_factor_gt 0.0907
_refine_ls_wR_factor_ref 0.1168
_reflns_number_gt 2458
_reflns_number_total 3904
_reflns_threshold_expression >2\s(I)
_cod_data_source_file hy2101.cif
_cod_data_source_block I
_cod_depositor_comments
;
The following automatic conversions were performed:
'_symmetry_cell_setting' value 'Orthorhombic' changed to 'orthorhombic'
according to '/home/saulius/struct/CIF-dictionaries/cif_core.dic'
dictionary named 'cif_core.dic' version 2.4.1 from 2010-06-29.

Automatic conversion script
Id: cif_fix_enum 1527 2010-12-29 10:47:43Z saulius 

The following automatic conversions were performed:

'_symmetry_cell_setting' value 'Orthorhombic' changed to
'orthorhombic' according to
/home/saulius/struct/CIF-dictionaries/cif_core.dic dictionary named
'cif_core.dic' version 2.4.1 from 2010-06-29.

Automatic conversion script
Id: cif_fix_values 1715 2011-07-08 13:25:40Z adriana 
;
_cod_database_code 2217129
_cod_database_fobs_code 2217129

loop_
_symmetry_equiv_pos_as_xyz
'x, y, z'
'-x+1/2, -y, z+1/2'
'x+1/2, -y+1/2, -z'
'-x, y+1/2, -z+1/2'

loop_
_atom_site_type_symbol
_atom_site_label
_atom_site_fract_x
_atom_site_fract_y
_atom_site_fract_z
_atom_site_U_iso_or_equiv
_atom_site_adp_type
_atom_site_calc_flag
_atom_site_refinement_flags
_atom_site_occupancy
Ag Ag1 0.70457(8) 0.50911(3) 1.00258(3) 0.06244(18) Uani d . 1
C C1 0.7687(8) 0.2835(3) 0.7059(3) 0.0348(12) Uani d . 1
C C2 0.9238(9) 0.3384(4) 0.7295(4) 0.0427(14) Uani d . 1
H H2 1.0520 0.3204 0.7176 0.051 Uiso calc R 1
C C3 0.8914(10) 0.4213(4) 0.7712(4) 0.0460(15) Uani d . 1
H H3 0.9976 0.4579 0.7872 0.055 Uiso calc R 1
C C4 0.6990(10) 0.4487(3) 0.7887(3) 0.0399(12) Uani d . 1
C C5 0.5426(8) 0.3942(4) 0.7618(4) 0.0448(15) Uani d . 1
H H5 0.4134 0.4130 0.7711 0.054 Uiso calc R 1
C C6 0.5789(8) 0.3121(4) 0.7212(4) 0.0442(15) Uani d . 1
H H6 0.4734 0.2759 0.7040 0.053 Uiso calc R 1
C C7 0.7119(9) 0.3173(4) 1.0899(3) 0.0461(13) Uani d . 1
C C8 0.7113(9) 0.2190(4) 1.0960(3) 0.0491(14) Uani d . 1
H H8 0.7116 0.1919 1.1430 0.059 Uiso calc R 1
C C9 0.7104(9) 0.1581(4) 1.0341(3) 0.0434(13) Uani d . 1
C C10 0.7105(10) 0.0559(4) 1.0380(4) 0.0566(16) Uani d . 1
H H10 0.7098 0.0257 1.0838 0.068 Uiso calc R 1
C C11 0.7118(10) 0.0041(4) 0.9762(4) 0.0633(17) Uani d . 1
H H11 0.7126 -0.0622 0.9796 0.076 Uiso calc R 1
C C12 0.7120(11) 0.0471(4) 0.9061(4) 0.0596(16) Uani d . 1
H H12 0.7111 0.0091 0.8639 0.072 Uiso calc R 1
C C13 0.7136(9) 0.1444(4) 0.8992(4) 0.0515(14) Uani d . 1
H H13 0.7153 0.1729 0.8528 0.062 Uiso calc R 1
C C14 0.7124(8) 0.2006(4) 0.9637(3) 0.0400(12) Uani d . 1
C C15 0.7111(9) 0.3032(4) 0.9614(3) 0.0443(13) Uani d . 1
H H15 0.7102 0.3326 0.9153 0.053 Uiso calc R 1
C C16 0.7102(11) 0.3833(5) 1.1546(4) 0.0719(19) Uani d . 1
H H16A 0.7096 0.4482 1.1374 0.108 Uiso calc R 1
H H16B 0.8256 0.3725 1.1842 0.108 Uiso calc R 1
H H16C 0.5944 0.3718 1.1838 0.108 Uiso calc R 1
N N1 0.7112(7) 0.3582(3) 1.0203(3) 0.0427(11) Uani d . 1
N N2 0.6671(7) 0.5272(3) 0.8343(3) 0.0530(13) Uani d . 1
H H2A 0.5489 0.5431 0.8465 0.064 Uiso calc R 1
H H2B 0.7656 0.5599 0.8504 0.064 Uiso calc R 1
O O1 0.7523(6) 0.0984(2) 0.7042(3) 0.0573(13) Uani d . 1
O O2 0.6892(9) 0.1821(3) 0.5914(2) 0.0673(13) Uani d . 1
O O3 1.0187(7) 0.1748(3) 0.6393(3) 0.0701(15) Uani d . 1
O O1W 0.7047(8) 0.6603(3) 0.9857(3) 0.0828(15) Uani d D 1
S S1 0.8103(2) 0.17638(8) 0.65704(8) 0.0415(3) Uani d . 1
H H36 0.593(5) 0.685(4) 0.974(4) 0.099 Uiso d D 1

loop_
_atom_site_aniso_label
_atom_site_aniso_U_11
_atom_site_aniso_U_22
_atom_site_aniso_U_33
_atom_site_aniso_U_12
_atom_site_aniso_U_13
_atom_site_aniso_U_23
Ag1 0.0663(3) 0.0474(2) 0.0736(4) -0.0021(2) 0.0064(3) -0.0002(3)
C1 0.040(3) 0.030(2) 0.035(3) 0.000(2) -0.001(2) 0.0032(19)
C2 0.039(3) 0.048(3) 0.041(4) 0.004(3) -0.001(3) 0.000(3)
C3 0.049(3) 0.038(3) 0.051(4) -0.005(3) -0.010(3) -0.005(3)
C4 0.053(3) 0.038(2) 0.029(3) 0.003(3) 0.001(3) 0.000(2)
C5 0.037(3) 0.048(3) 0.050(4) 0.002(3) 0.006(3) 0.001(3)
C6 0.040(3) 0.039(3) 0.053(4) -0.005(3) -0.003(3) -0.003(3)
C7 0.033(3) 0.072(3) 0.034(3) 0.000(3) -0.001(3) 0.002(3)
C8 0.044(3) 0.069(3) 0.034(3) 0.003(3) 0.001(3) 0.015(3)
C9 0.033(2) 0.048(3) 0.049(4) 0.003(3) -0.002(3) 0.015(2)
C10 0.053(3) 0.052(3) 0.065(5) 0.000(4) -0.002(4) 0.022(3)
C11 0.058(3) 0.046(3) 0.086(5) 0.000(4) -0.001(4) 0.005(3)
C12 0.059(4) 0.061(3) 0.059(5) 0.002(4) -0.004(4) -0.015(3)
C13 0.042(3) 0.065(3) 0.048(4) 0.000(3) -0.003(4) 0.001(3)
C14 0.028(2) 0.050(3) 0.041(3) -0.002(3) -0.005(3) 0.007(2)
C15 0.041(3) 0.048(3) 0.043(4) -0.005(3) 0.000(3) 0.014(3)
C16 0.066(4) 0.094(4) 0.056(5) 0.001(4) 0.007(5) -0.030(4)
N1 0.033(2) 0.053(2) 0.041(3) -0.003(2) -0.002(3) 0.0053(19)
N2 0.061(3) 0.047(2) 0.051(3) -0.001(2) 0.009(3) -0.015(2)
O1 0.082(4) 0.0380(17) 0.052(3) -0.0009(19) 0.004(2) 0.0096(16)
O2 0.108(4) 0.051(2) 0.043(3) 0.007(3) -0.021(3) -0.0049(18)
O3 0.057(3) 0.054(2) 0.099(5) 0.002(2) 0.030(3) -0.018(2)
O1W 0.104(4) 0.065(2) 0.080(4) 0.010(3) -0.009(4) -0.014(3)
S1 0.0534(8) 0.0328(6) 0.0383(8) 0.0019(7) 0.0015(8) -0.0011(5)

loop_
_atom_type_symbol
_atom_type_description
_atom_type_scat_dispersion_real
_atom_type_scat_dispersion_imag
_atom_type_scat_source
C C 0.0033 0.0016 'International Tables Vol C Tables 4.2.6.8 and 6.1.1.4'
H H 0.0000 0.0000 'International Tables Vol C Tables 4.2.6.8 and 6.1.1.4'
N N 0.0061 0.0033 'International Tables Vol C Tables 4.2.6.8 and 6.1.1.4'
O O 0.0106 0.0060 'International Tables Vol C Tables 4.2.6.8 and 6.1.1.4'
S S 0.1246 0.1234 'International Tables Vol C Tables 4.2.6.8 and 6.1.1.4'
Ag Ag -0.8971 1.1015 'International Tables Vol C Tables 4.2.6.8 and 6.1.1.4'

loop_
_geom_angle_atom_site_label_1
_geom_angle_atom_site_label_2
_geom_angle_atom_site_label_3
_geom_angle
_geom_angle_publ_flag
N1 Ag1 O1W 178.7(2) y
C2 C1 C6 119.4(5) ?
C2 C1 S1 120.7(4) ?
C6 C1 S1 119.9(4) ?
C1 C2 C3 120.8(5) ?
C1 C2 H2 119.6 ?
C3 C2 H2 119.6 ?
C4 C3 C2 119.7(5) ?
C4 C3 H3 120.1 ?
C2 C3 H3 120.1 ?
N2 C4 C5 121.4(6) ?
N2 C4 C3 119.8(5) ?
C5 C4 C3 118.7(5) ?
C6 C5 C4 120.3(5) ?
C6 C5 H5 119.9 ?
C4 C5 H5 119.9 ?
C1 C6 C5 120.9(5) ?
C1 C6 H6 119.5 ?
C5 C6 H6 119.5 ?
C8 C7 N1 119.0(5) ?
C8 C7 C16 123.8(6) ?
N1 C7 C16 117.2(5) ?
C7 C8 C9 122.8(5) ?
C7 C8 H8 118.6 ?
C9 C8 H8 118.6 ?
C14 C9 C8 117.6(4) ?
C14 C9 C10 117.8(6) ?
C8 C9 C10 124.6(6) ?
C11 C10 C9 120.2(6) ?
C11 C10 H10 119.9 ?
C9 C10 H10 119.9 ?
C10 C11 C12 121.5(5) ?
C10 C11 H11 119.2 ?
C12 C11 H11 119.2 ?
C13 C12 C11 120.7(6) ?
C13 C12 H12 119.7 ?
C11 C12 H12 119.7 ?
C12 C13 C14 118.8(6) ?
C12 C13 H13 120.6 ?
C14 C13 H13 120.6 ?
C9 C14 C13 120.9(5) ?
C9 C14 C15 116.7(5) ?
C13 C14 C15 122.4(5) ?
N1 C15 C14 124.2(5) ?
N1 C15 H15 117.9 ?
C14 C15 H15 117.9 ?
C7 C16 H16A 109.5 ?
C7 C16 H16B 109.5 ?
H16A C16 H16B 109.5 ?
C7 C16 H16C 109.5 ?
H16A C16 H16C 109.5 ?
H16B C16 H16C 109.5 ?
C15 N1 C7 119.7(4) ?
C15 N1 Ag1 117.3(4) ?
C7 N1 Ag1 123.0(4) ?
C4 N2 H2A 120.0 ?
C4 N2 H2B 120.0 ?
H2A N2 H2B 120.0 ?
Ag1 O1W H36 116(4) ?
O1 S1 O2 111.9(3) ?
O1 S1 O3 112.7(3) ?
O2 S1 O3 111.9(4) ?
O1 S1 C1 107.7(2) ?
O2 S1 C1 105.9(2) ?
O3 S1 C1 106.3(2) ?

loop_
_geom_bond_atom_site_label_1
_geom_bond_atom_site_label_2
_geom_bond_distance
_geom_bond_publ_flag
Ag1 N1 2.137(4) y
Ag1 O1W 2.138(5) y
C1 C2 1.370(7) ?
C1 C6 1.376(8) ?
C1 S1 1.762(5) ?
C2 C3 1.402(8) ?
C2 H2 0.9300 ?
C3 C4 1.396(9) ?
C3 H3 0.9300 ?
C4 N2 1.390(6) ?
C4 C5 1.393(8) ?
C5 C6 1.386(8) ?
C5 H5 0.9300 ?
C6 H6 0.9300 ?
C7 C8 1.380(7) ?
C7 N1 1.383(7) ?
C7 C16 1.490(8) ?
C8 C9 1.406(8) ?
C8 H8 0.9300 ?
C9 C14 1.405(8) ?
C9 C10 1.431(7) ?
C10 C11 1.331(9) ?
C10 H10 0.9300 ?
C11 C12 1.403(9) ?
C11 H11 0.9300 ?
C12 C13 1.367(8) ?
C12 H12 0.9300 ?
C13 C14 1.406(8) ?
C13 H13 0.9300 ?
C14 C15 1.437(7) ?
C15 N1 1.312(7) ?
C15 H15 0.9300 ?
C16 H16A 0.9600 ?
C16 H16B 0.9600 ?
C16 H16C 0.9600 ?
N2 H2A 0.8600 ?
N2 H2B 0.8600 ?
O1 S1 1.440(4) ?
O2 S1 1.445(5) ?
O3 S1 1.449(5) ?
O1W H36 0.86(4) ?

loop_
_geom_hbond_atom_site_label_D
_geom_hbond_atom_site_label_H
_geom_hbond_atom_site_label_A
_geom_hbond_site_symmetry_A
_geom_hbond_distance_DH
_geom_hbond_distance_HA
_geom_hbond_distance_DA
_geom_hbond_angle_DHA
_geom_hbond_publ_flag
N2 H2A O1 4_656 0.86 2.37 3.092(6) 142 y
N2 H2B O3 4_756 0.86 2.18 3.005(7) 160 y
O1W H36 O2 4_656 0.86(4) 2.25(3) 3.027(8) 150(6) y

loop_
_geom_torsion_atom_site_label_1
_geom_torsion_atom_site_label_2
_geom_torsion_atom_site_label_3
_geom_torsion_atom_site_label_4
_geom_torsion
C6 C1 C2 C3 2.4(9)
S1 C1 C2 C3 -177.1(5)
C1 C2 C3 C4 -0.4(9)
C2 C3 C4 N2 175.7(5)
C2 C3 C4 C5 -2.3(9)
N2 C4 C5 C6 -175.1(6)
C3 C4 C5 C6 2.8(9)
C2 C1 C6 C5 -1.9(9)
S1 C1 C6 C5 177.7(5)
C4 C5 C6 C1 -0.8(9)
N1 C7 C8 C9 0.1(10)
C16 C7 C8 C9 179.1(6)
C7 C8 C9 C14 0.8(10)
C7 C8 C9 C10 179.7(7)
C14 C9 C10 C11 -0.3(10)
C8 C9 C10 C11 -179.2(7)
C9 C10 C11 C12 -0.3(11)
C10 C11 C12 C13 0.9(11)
C11 C12 C13 C14 -0.8(11)
C8 C9 C14 C13 179.4(6)
C10 C9 C14 C13 0.3(9)
C8 C9 C14 C15 -1.3(9)
C10 C9 C14 C15 179.7(6)
C12 C13 C14 C9 0.2(10)
C12 C13 C14 C15 -179.1(6)
C9 C14 C15 N1 1.1(10)
C13 C14 C15 N1 -179.6(6)
C14 C15 N1 C7 -0.2(9)
C14 C15 N1 Ag1 -179.1(5)
C8 C7 N1 C15 -0.4(9)
C16 C7 N1 C15 -179.5(7)
C8 C7 N1 Ag1 178.4(4)
C16 C7 N1 Ag1 -0.7(8)
C2 C1 S1 O1 111.1(5)
C6 C1 S1 O1 -68.4(5)
C2 C1 S1 O2 -129.0(5)
C6 C1 S1 O2 51.5(6)
C2 C1 S1 O3 -9.8(6)
C6 C1 S1 O3 170.7(5)
